data_7207929
loop_
_publ_author_name
'Cappelli, Andrea'
'Paolino, Marco'
'Grisci, Giorgio'
'Giuliani, Germano'
'Donati, Alessandro'
'Mendichi, Raniero'
'Boccia, Antonella Caterina'
'Botta, Chiara'
'Mr\'oz, Wojciech'
'Samperi, Filippo'
'Scamporrino, Andrea'
'Giorgi, Gianluca'
'Vomero, Salvatore'

_publ_section_title
;
 Synthesis and characterization of charge-transporting \p-stacked
 polybenzofulvene derivatives
;
_journal_issue 19
_journal_name_full 'Journal of Materials Chemistry'
_journal_page_first 9611
_journal_paper_doi 10.1039/c2jm16790e
_journal_volume 22
_journal_year 2012
_chemical_formula_moiety 'C41.59 H38.77 O8, 0.5(C1.18 H4.71 O1.18), 0.41(C H4 O), C0.41 H1.23'
_chemical_formula_sum 'C43 H44 O9'
_chemical_formula_weight 704.78
_chemical_name_systematic
;
?
;
_space_group_IT_number 2
_symmetry_cell_setting triclinic
_symmetry_space_group_name_Hall '-P 1'
_symmetry_space_group_name_H-M 'P -1'
_atom_sites_solution_hydrogens geom
_atom_sites_solution_primary direct
_atom_sites_solution_secondary difmap
_audit_creation_method SHELXL-97
_cell_angle_alpha 114.224(5)
_cell_angle_beta 98.647(4)
_cell_angle_gamma 107.133(4)
_cell_formula_units_Z 2
_cell_length_a 11.3555(6)
_cell_length_b 13.2852(7)
_cell_length_c 15.0996(8)
_cell_measurement_reflns_used 3650
_cell_measurement_temperature 293(2)
_cell_measurement_theta_max 29.1448
_cell_measurement_theta_min 2.4420
_cell_volume 1886.6(2)
_computing_cell_refinement
;
CrysAlisPro, Oxford Diffraction Ltd.,
Version 1.171.33.66 (release 28-04-2010 CrysAlis171 .NET)
(compiled Apr 28 2010,14:27:37)
;
_computing_data_collection
;
CrysAlisPro, Oxford Diffraction Ltd.,
Version 1.171.33.66 (release 28-04-2010 CrysAlis171 .NET)
(compiled Apr 28 2010,14:27:37)
;
_computing_data_reduction
;
CrysAlisPro, Oxford Diffraction Ltd.,
Version 1.171.33.66 (release 28-04-2010 CrysAlis171 .NET)
(compiled Apr 28 2010,14:27:37)
;
_computing_molecular_graphics 'Ortep-3 for Windows (Farrugia, 1997)'
_computing_publication_material 'WinGX publication routines (Farrugia, 1999)'
_computing_structure_refinement 'SHELXL-97 (Sheldrick, 1997)'
_computing_structure_solution 'SHELXS-97 (Sheldrick, 1997)'
_diffrn_ambient_temperature 293(2)
_diffrn_detector_area_resol_mean 16.0827
_diffrn_measured_fraction_theta_full 0.830
_diffrn_measured_fraction_theta_max 0.830
_diffrn_measurement_device_type 'Xcalibur, Sapphire3'
_diffrn_radiation_monochromator graphite
_diffrn_radiation_source 'Enhance (Mo) X-ray Source'
_diffrn_radiation_type MoK\a
_diffrn_radiation_wavelength 0.71073
_diffrn_reflns_av_R_equivalents 0.0280
_diffrn_reflns_av_sigmaI/netI 0.1143
_diffrn_reflns_limit_h_max 12
_diffrn_reflns_limit_h_min -15
_diffrn_reflns_limit_k_max 17
_diffrn_reflns_limit_k_min -17
_diffrn_reflns_limit_l_max 18
_diffrn_reflns_limit_l_min -18
_diffrn_reflns_number 14407
_diffrn_reflns_theta_full 29.21
_diffrn_reflns_theta_max 29.21
_diffrn_reflns_theta_min 2.75
_exptl_absorpt_coefficient_mu 0.086
_exptl_absorpt_correction_T_max 1.00000
_exptl_absorpt_correction_T_min 0.99721
_exptl_absorpt_correction_type multi-scan
_exptl_absorpt_process_details
;
CrysAlisPro, Oxford Diffraction Ltd.,
Version 1.171.33.55 (release 05-01-2010 CrysAlis171 .NET)
(compiled Jan 5 2010,16:28:46)
Empirical absorption correction using spherical harmonics,
implemented in SCALE3 ABSPACK scaling algorithm.
;
_exptl_crystal_colour colorless
_exptl_crystal_density_diffrn 1.241
_exptl_crystal_density_method 'not measured'
_exptl_crystal_description prism
_exptl_crystal_F_000 748
_exptl_crystal_size_max 0.5
_exptl_crystal_size_mid 0.3
_exptl_crystal_size_min 0.3
_refine_diff_density_max 0.350
_refine_diff_density_min -0.358
_refine_diff_density_rms 0.039
_refine_ls_extinction_method none
_refine_ls_goodness_of_fit_ref 0.802
_refine_ls_hydrogen_treatment mixed
_refine_ls_matrix_type full
_refine_ls_number_parameters 519
_refine_ls_number_reflns 8500
_refine_ls_number_restraints 42
_refine_ls_restrained_S_all 0.836
_refine_ls_R_factor_all 0.1482
_refine_ls_R_factor_gt 0.0554
_refine_ls_shift/su_max 0.138
_refine_ls_shift/su_mean 0.018
_refine_ls_structure_factor_coef Fsqd
_refine_ls_weighting_details 'calc w=1/[\s^2^(Fo^2^)+(0.0768P)^2^+0.0000P] where P=(Fo^2^+2Fc^2^)/3'
_refine_ls_weighting_scheme calc
_refine_ls_wR_factor_gt 0.1342
_refine_ls_wR_factor_ref 0.1524
_reflns_number_gt 3250
_reflns_number_total 8500
_reflns_threshold_expression >2\s(I)
_cod_data_source_file c2jm16790e.txt
_cod_data_source_block vc1386bis
_cod_depositor_comments
;
The following automatic conversions were performed:

'_symmetry_cell_setting' value 'Triclinic' changed to 'triclinic'
according to /home/saulius/struct/CIF-dictionaries/cif_core.dic
dictionary named 'cif_core.dic' version 2.4.1 from 2010-06-29.

Automatic conversion script
Id: cif_fix_values 1715 2011-07-08 13:25:40Z adriana 
;
_cod_original_cell_volume 1886.58(17)
_cod_database_code 7207929

loop_
_symmetry_equiv_pos_as_xyz
'x, y, z'
'-x, -y, -z'

loop_
_atom_site_label
_atom_site_type_symbol
_atom_site_fract_x
_atom_site_fract_y
_atom_site_fract_z
_atom_site_U_iso_or_equiv
_atom_site_adp_type
_atom_site_occupancy
_atom_site_symmetry_multiplicity
_atom_site_calc_flag
_atom_site_refinement_flags
_atom_site_disorder_assembly
_atom_site_disorder_group
C1 C 0.8611(2) 0.3210(2) 0.22148(18) 0.0440(6) Uani 1 1 d . . .
C2 C 0.9291(3) 0.2749(2) 0.28101(19) 0.0531(7) Uani 1 1 d . A .
C3 C 0.8926(3) 0.2885(2) 0.36518(19) 0.0485(7) Uani 1 1 d . . .
C4 C 0.7944(2) 0.3398(2) 0.36720(18) 0.0436(6) Uani 1 1 d . . .
C5 C 0.7267(2) 0.3731(2) 0.43803(18) 0.0478(6) Uani 1 1 d . . .
C6 C 0.6312(3) 0.4108(2) 0.4159(2) 0.0549(7) Uani 1 1 d . . .
H6 H 0.5862 0.4337 0.4621 0.066 Uiso 1 1 calc R . .
C7 C 0.6008(3) 0.4152(2) 0.3246(2) 0.0520(7) Uani 1 1 d . . .
C8 C 0.6700(2) 0.3876(2) 0.25707(18) 0.0473(6) Uani 1 1 d . . .
H8 H 0.6514 0.3928 0.1973 0.057 Uiso 1 1 calc R . .
C9 C 0.7678(2) 0.3522(2) 0.28050(17) 0.0423(6) Uani 1 1 d . . .
C10 C 1.0228(4) 0.2236(3) 0.2474(2) 0.0931(12) Uani 1 1 d . . .
O1 O 1.0534(2) 0.2207(2) 0.17190(16) 0.0835(7) Uani 1 1 d . A .
O2A O 1.1081(5) 0.2262(5) 0.3219(3) 0.0826(14) Uani 0.589(4) 1 d P A 1
C11A C 1.2157(5) 0.1924(6) 0.3036(4) 0.086(2) Uani 0.589(4) 1 d PD A 1
H11A H 1.2765 0.2488 0.2901 0.103 Uiso 0.589(4) 1 calc PR A 1
H11B H 1.1855 0.1125 0.2459 0.103 Uiso 0.589(4) 1 calc PR A 1
C12A C 1.2782(11) 0.1960(14) 0.4014(8) 0.193(6) Uani 0.589(4) 1 d PD A 1
H12A H 1.2692 0.2577 0.4584 0.289 Uiso 0.589(4) 1 calc PR A 1
H12B H 1.3686 0.2128 0.4097 0.289 Uiso 0.589(4) 1 calc PR A 1
H12C H 1.2366 0.1197 0.3980 0.289 Uiso 0.589(4) 1 calc PR A 1
C1M C 0.3812(16) -0.001(3) 0.446(2) 0.382(13) Uani 0.589(4) 1 d PDU A 1
H1M1 H 0.4012 0.0391 0.4066 0.574 Uiso 0.589(4) 1 calc PR A 1
H1M2 H 0.3437 0.0402 0.4949 0.574 Uiso 0.589(4) 1 calc PR A 1
H1M3 H 0.3207 -0.0823 0.4017 0.574 Uiso 0.589(4) 1 calc PR A 1
O1M O 0.5000 0.0000 0.5000 0.511(11) Uani 0.178(8) 2 d SPDU . 1
H1M H 0.5595 0.0253 0.4839 0.766 Uiso 0.589(4) 1 d PR A 1
O2B O 1.0151(8) 0.1276(7) 0.2678(5) 0.085(2) Uani 0.411(4) 1 d P A 2
C11B C 1.0972(7) 0.1297(7) 0.1100(6) 0.098(3) Uani 0.411(4) 1 d PD A 2
H11C H 1.1324 0.1021 0.1540 0.118 Uiso 0.411(4) 1 d PR A 2
H11D H 1.1696 0.1685 0.0924 0.118 Uiso 0.411(4) 1 d PR A 2
C12B C 1.0000 0.0000 0.0000 0.171(4) Uani 0.822(8) 2 d SPD . 2
H12D H 0.9130 -0.0265 0.0029 0.256 Uiso 0.411(4) 1 d PR A 2
H12E H 1.0326 -0.0612 -0.0082 0.256 Uiso 0.411(4) 1 d PR A 2
H12F H 1.0003 0.0153 -0.0569 0.256 Uiso 0.411(4) 1 d PR A 2
C2M C 1.2899(13) 0.1461(18) 0.4178(11) 0.180(8) Uani 0.411(4) 1 d PDU A 2
H2M1 H 1.3168 0.2314 0.4453 0.270 Uiso 0.411(4) 1 calc PR A 2
H2M2 H 1.2110 0.1142 0.4310 0.270 Uiso 0.411(4) 1 calc PR A 2
H2M3 H 1.2756 0.1094 0.3454 0.270 Uiso 0.411(4) 1 calc PR A 2
O2M O 1.3944(9) 0.1199(6) 0.4676(6) 0.143(3) Uani 0.411(4) 1 d PDU A 2
H2M H 1.3726 0.0470 0.4425 0.215 Uiso 0.411(4) 1 calc PR A 2
O3 O 0.76047(18) 0.36409(17) 0.52432(13) 0.0656(5) Uani 1 1 d . . .
C13 C 0.6959(3) 0.3999(3) 0.5980(2) 0.0862(10) Uani 1 1 d . . .
H13A H 0.7354 0.3978 0.6578 0.129 Uiso 1 1 calc R . .
H13B H 0.6062 0.3460 0.5699 0.129 Uiso 1 1 calc R . .
H13C H 0.7026 0.4801 0.6163 0.129 Uiso 1 1 calc R . .
O4 O 0.4994(2) 0.44804(19) 0.30980(15) 0.0768(6) Uani 1 1 d . . .
C14 C 0.4482(3) 0.4352(3) 0.2124(2) 0.0953(11) Uani 1 1 d . . .
H14A H 0.3710 0.4512 0.2098 0.143 Uiso 1 1 calc R . .
H14B H 0.4277 0.3547 0.1606 0.143 Uiso 1 1 calc R . .
H14C H 0.5112 0.4910 0.2009 0.143 Uiso 1 1 calc R . .
C15 C 0.9648(2) 0.4375(2) 0.23416(18) 0.0484(6) Uani 1 1 d . . .
H15A H 1.0025 0.4948 0.3065 0.058 Uiso 1 1 calc R . .
H15B H 1.0335 0.4177 0.2098 0.058 Uiso 1 1 calc R . .
C16 C 0.9167(2) 0.4987(2) 0.17920(17) 0.0475(6) Uani 1 1 d . . .
H16A H 0.8645 0.5370 0.2141 0.057 Uiso 1 1 calc R . .
H16B H 0.9905 0.5605 0.1814 0.057 Uiso 1 1 calc R . .
C17 C 0.8379(2) 0.4102(2) 0.07038(17) 0.0389(6) Uani 1 1 d . . .
C18 C 0.8027(2) 0.4213(2) -0.01366(18) 0.0429(6) Uani 1 1 d . . .
C19 C 0.7122(2) 0.3014(2) -0.10404(18) 0.0460(6) Uani 1 1 d . . .
H19 H 0.7486 0.2818 -0.1608 0.055 Uiso 1 1 calc R . .
C20 C 0.7094(2) 0.2172(2) -0.06024(18) 0.0427(6) Uani 1 1 d . . .
C21 C 0.6488(3) 0.0954(2) -0.1028(2) 0.0513(7) Uani 1 1 d . . .
C22 C 0.6555(3) 0.0411(2) -0.0413(2) 0.0554(7) Uani 1 1 d . . .
H22 H 0.6138 -0.0418 -0.0700 0.066 Uiso 1 1 calc R . .
C23 C 0.7241(3) 0.1100(2) 0.0625(2) 0.0505(7) Uani 1 1 d . . .
C24 C 0.7890(2) 0.2347(2) 0.10814(18) 0.0421(6) Uani 1 1 d . . .
C25 C 0.7789(2) 0.2840(2) 0.04267(17) 0.0393(6) Uani 1 1 d . . .
C26 C 0.8376(2) 0.5296(2) -0.0254(2) 0.0486(6) Uani 1 1 d . . .
O5 O 0.80798(19) 0.52827(17) -0.10609(15) 0.0721(6) Uani 1 1 d . . .
O6 O 0.90490(18) 0.63049(16) 0.06302(15) 0.0596(5) Uani 1 1 d . . .
C27 C 0.9440(3) 0.7419(3) 0.0582(3) 0.0737(9) Uani 1 1 d . . .
H27A H 0.8683 0.7536 0.0327 0.088 Uiso 1 1 calc R . .
H27B H 0.9960 0.7396 0.0124 0.088 Uiso 1 1 calc R . .
C28 C 1.0205(4) 0.8408(3) 0.1624(3) 0.1119(13) Uani 1 1 d . . .
H28A H 1.0646 0.9124 0.1593 0.168 Uiso 1 1 calc R . .
H28B H 1.0829 0.8195 0.1929 0.168 Uiso 1 1 calc R . .
H28C H 0.9636 0.8549 0.2029 0.168 Uiso 1 1 calc R . .
O7 O 0.58265(19) 0.03270(17) -0.20543(14) 0.0735(6) Uani 1 1 d . . .
C29 C 0.5048(3) -0.0921(3) -0.2520(2) 0.0940(11) Uani 1 1 d . . .
H29A H 0.4616 -0.1213 -0.3227 0.141 Uiso 1 1 calc R . .
H29B H 0.4414 -0.1050 -0.2179 0.141 Uiso 1 1 calc R . .
H29C H 0.5587 -0.1344 -0.2468 0.141 Uiso 1 1 calc R . .
C30 C 0.6799(3) -0.0645(3) 0.0858(3) 0.0900(11) Uani 1 1 d . . .
H30A H 0.6929 -0.0837 0.1403 0.135 Uiso 1 1 calc R . .
H30B H 0.7237 -0.0980 0.0391 0.135 Uiso 1 1 calc R . .
H30C H 0.5888 -0.0976 0.0504 0.135 Uiso 1 1 calc R . .
O8 O 0.7304(2) 0.06206(16) 0.12671(14) 0.0707(6) Uani 1 1 d . . .
C1' C 0.9354(3) 0.2493(2) 0.43928(19) 0.0500(7) Uani 1 1 d . . .
C2' C 1.0491(3) 0.3162(3) 0.5170(2) 0.0631(8) Uani 1 1 d . . .
H2' H 1.1010 0.3908 0.5264 0.076 Uiso 1 1 calc R . .
C3' C 1.0891(4) 0.2763(3) 0.5820(2) 0.0773(10) Uani 1 1 d . . .
H3' H 1.1670 0.3239 0.6349 0.093 Uiso 1 1 calc R . .
C4' C 1.0158(4) 0.1690(4) 0.5691(3) 0.1034(13) Uani 1 1 d . . .
H4' H 1.0436 0.1408 0.6119 0.124 Uiso 1 1 calc R . .
C5' C 0.9013(5) 0.1017(4) 0.4934(4) 0.149(2) Uani 1 1 d . . .
H5' H 0.8490 0.0280 0.4854 0.179 Uiso 1 1 calc R . .
C6' C 0.8611(4) 0.1421(3) 0.4274(3) 0.1086(14) Uani 1 1 d . . .
H6' H 0.7828 0.0948 0.3749 0.130 Uiso 1 1 calc R . .
C1" C 0.5758(3) 0.2980(2) -0.1387(2) 0.0542(7) Uani 1 1 d . . .
C2" C 0.5078(3) 0.2477(3) -0.2400(2) 0.0808(9) Uani 1 1 d . . .
H2" H 0.5454 0.2161 -0.2897 0.097 Uiso 1 1 calc R . .
C3" C 0.3841(4) 0.2432(4) -0.2691(3) 0.1033(12) Uani 1 1 d . . .
H3" H 0.3390 0.2084 -0.3381 0.124 Uiso 1 1 calc R . .
C4" C 0.3277(3) 0.2902(3) -0.1963(3) 0.0922(11) Uani 1 1 d . . .
H4" H 0.2449 0.2879 -0.2160 0.111 Uiso 1 1 calc R . .
C5" C 0.3929(3) 0.3398(3) -0.0959(3) 0.0754(9) Uani 1 1 d . . .
H5" H 0.3544 0.3708 -0.0467 0.090 Uiso 1 1 calc R . .
C6" C 0.5162(3) 0.3444(3) -0.0668(2) 0.0652(8) Uani 1 1 d . . .
H6" H 0.5605 0.3792 0.0023 0.078 Uiso 1 1 calc R . .

loop_
_atom_site_aniso_label
_atom_site_aniso_U_11
_atom_site_aniso_U_22
_atom_site_aniso_U_33
_atom_site_aniso_U_23
_atom_site_aniso_U_13
_atom_site_aniso_U_12
C1 0.0519(16) 0.0527(17) 0.0483(15) 0.0336(13) 0.0237(13) 0.0302(14)
C2 0.0663(19) 0.0662(19) 0.0546(16) 0.0387(15) 0.0281(15) 0.0434(16)
C3 0.0621(18) 0.0468(17) 0.0488(15) 0.0272(13) 0.0206(14) 0.0294(14)
C4 0.0493(16) 0.0416(15) 0.0459(15) 0.0240(12) 0.0169(13) 0.0204(13)
C5 0.0539(17) 0.0498(17) 0.0438(15) 0.0253(13) 0.0177(14) 0.0205(14)
C6 0.0593(18) 0.0577(18) 0.0561(17) 0.0270(14) 0.0301(15) 0.0284(15)
C7 0.0540(18) 0.0531(18) 0.0596(18) 0.0290(14) 0.0219(15) 0.0303(15)
C8 0.0539(17) 0.0504(17) 0.0523(15) 0.0317(13) 0.0194(14) 0.0279(14)
C9 0.0498(16) 0.0379(15) 0.0469(15) 0.0240(12) 0.0186(13) 0.0202(13)
C10 0.133(3) 0.149(4) 0.062(2) 0.062(2) 0.046(2) 0.116(3)
O1 0.1128(18) 0.1202(19) 0.0797(15) 0.0661(14) 0.0577(14) 0.0864(16)
O2A 0.083(3) 0.148(5) 0.079(3) 0.075(3) 0.047(3) 0.086(3)
C11A 0.072(4) 0.120(5) 0.130(5) 0.085(4) 0.061(4) 0.070(4)
C12A 0.183(9) 0.464(17) 0.232(11) 0.302(12) 0.165(8) 0.272(12)
C1M 0.55(3) 0.43(3) 0.49(3) 0.35(3) 0.39(3) 0.31(3)
O1M 0.80(4) 0.495(17) 0.324(15) 0.136(13) 0.21(2) 0.44(2)
O2B 0.123(6) 0.119(6) 0.084(4) 0.070(4) 0.050(4) 0.099(5)
C11B 0.116(7) 0.156(9) 0.162(8) 0.131(8) 0.115(7) 0.120(7)
C12B 0.153(8) 0.127(8) 0.271(12) 0.110(8) 0.092(9) 0.071(7)
C2M 0.091(10) 0.37(3) 0.118(9) 0.147(14) 0.050(8) 0.097(11)
O2M 0.197(8) 0.093(5) 0.127(6) 0.034(5) 0.074(5) 0.058(5)
O3 0.0722(13) 0.0933(15) 0.0503(11) 0.0410(11) 0.0297(10) 0.0425(12)
C13 0.076(2) 0.138(3) 0.0542(19) 0.049(2) 0.0331(18) 0.045(2)
O4 0.0798(15) 0.1113(18) 0.0770(14) 0.0537(13) 0.0368(12) 0.0680(14)
C14 0.096(3) 0.147(3) 0.094(3) 0.073(3) 0.038(2) 0.086(3)
C15 0.0500(16) 0.0547(17) 0.0441(14) 0.0254(13) 0.0146(13) 0.0228(14)
C16 0.0528(16) 0.0409(15) 0.0466(15) 0.0225(13) 0.0143(13) 0.0141(13)
C17 0.0414(15) 0.0372(15) 0.0435(15) 0.0233(12) 0.0153(12) 0.0157(12)
C18 0.0422(15) 0.0460(16) 0.0512(15) 0.0296(13) 0.0180(13) 0.0204(13)
C19 0.0513(17) 0.0490(17) 0.0433(14) 0.0257(13) 0.0165(13) 0.0213(13)
C20 0.0436(15) 0.0405(17) 0.0456(15) 0.0216(13) 0.0150(13) 0.0169(13)
C21 0.0527(17) 0.0477(19) 0.0472(16) 0.0170(15) 0.0170(14) 0.0196(14)
C22 0.0608(18) 0.0355(16) 0.0688(19) 0.0218(15) 0.0265(16) 0.0194(14)
C23 0.0640(18) 0.0421(18) 0.0685(19) 0.0361(15) 0.0350(16) 0.0296(15)
C24 0.0469(16) 0.0463(17) 0.0491(15) 0.0284(13) 0.0234(13) 0.0269(13)
C25 0.0407(14) 0.0375(15) 0.0451(15) 0.0214(12) 0.0170(12) 0.0184(12)
C26 0.0429(16) 0.0566(19) 0.0660(19) 0.0407(17) 0.0241(15) 0.0252(14)
O5 0.0762(14) 0.0835(15) 0.0765(14) 0.0604(12) 0.0204(12) 0.0271(12)
O6 0.0720(13) 0.0435(12) 0.0722(13) 0.0362(11) 0.0255(11) 0.0207(10)
C27 0.079(2) 0.054(2) 0.113(3) 0.056(2) 0.045(2) 0.0284(18)
C28 0.133(3) 0.062(3) 0.125(3) 0.042(3) 0.044(3) 0.020(2)
O7 0.0787(14) 0.0506(13) 0.0596(13) 0.0128(10) 0.0072(11) 0.0120(11)
C29 0.087(2) 0.058(2) 0.077(2) 0.0011(18) 0.0237(19) -0.0028(19)
C30 0.107(3) 0.066(2) 0.133(3) 0.071(2) 0.051(2) 0.041(2)
O8 0.1006(16) 0.0513(13) 0.0845(14) 0.0496(11) 0.0388(12) 0.0319(11)
C1' 0.0651(19) 0.0527(18) 0.0488(16) 0.0313(15) 0.0229(15) 0.0324(15)
C2' 0.076(2) 0.0520(19) 0.0557(18) 0.0239(16) 0.0095(17) 0.0270(17)
C3' 0.099(3) 0.080(3) 0.0485(17) 0.0221(18) 0.0057(17) 0.050(2)
C4' 0.123(4) 0.119(4) 0.096(3) 0.080(3) 0.017(3) 0.051(3)
C5' 0.128(4) 0.126(4) 0.189(5) 0.129(4) -0.019(4) 0.002(3)
C6' 0.098(3) 0.090(3) 0.123(3) 0.080(3) -0.022(2) 0.004(2)
C1" 0.0599(19) 0.0484(17) 0.0532(17) 0.0285(14) 0.0084(15) 0.0187(14)
C2" 0.083(3) 0.094(3) 0.057(2) 0.0326(18) 0.0088(18) 0.037(2)
C3" 0.079(3) 0.132(4) 0.080(3) 0.050(2) -0.011(2) 0.038(3)
C4" 0.067(2) 0.102(3) 0.108(3) 0.060(2) 0.008(3) 0.030(2)
C5" 0.055(2) 0.087(2) 0.094(3) 0.048(2) 0.0236(19) 0.0337(18)
C6" 0.057(2) 0.080(2) 0.0640(18) 0.0364(17) 0.0188(16) 0.0325(17)

loop_
_atom_type_symbol
_atom_type_description
_atom_type_scat_dispersion_real
_atom_type_scat_dispersion_imag
_atom_type_scat_source
C C 0.0033 0.0016 'International Tables Vol C Tables 4.2.6.8 and 6.1.1.4'
H H 0.0000 0.0000 'International Tables Vol C Tables 4.2.6.8 and 6.1.1.4'
O O 0.0106 0.0060 'International Tables Vol C Tables 4.2.6.8 and 6.1.1.4'

loop_
_geom_angle_atom_site_label_1
_geom_angle_atom_site_label_2
_geom_angle_atom_site_label_3
_geom_angle
_geom_angle_site_symmetry_1
_geom_angle_site_symmetry_3
C2 C1 C9 101.07(18) . .
C2 C1 C24 117.0(2) . .
C9 C1 C24 111.23(19) . .
C2 C1 C15 107.5(2) . .
C9 C1 C15 110.21(19) . .
C24 C1 C15 109.45(19) . .
C3 C2 C10 126.7(2) . .
C3 C2 C1 111.6(2) . .
C10 C2 C1 121.6(2) . .
C2 C3 C4 108.3(2) . .
C2 C3 C1' 126.6(2) . .
C4 C3 C1' 125.0(2) . .
C9 C4 C5 119.3(2) . .
C9 C4 C3 109.3(2) . .
C5 C4 C3 131.4(2) . .
O3 C5 C6 124.4(2) . .
O3 C5 C4 117.0(2) . .
C6 C5 C4 118.6(2) . .
C5 C6 C7 120.8(2) . .
C5 C6 H6 119.6 . .
C7 C6 H6 119.6 . .
O4 C7 C8 124.4(2) . .
O4 C7 C6 114.7(2) . .
C8 C7 C6 120.9(2) . .
C7 C8 C9 118.2(2) . .
C7 C8 H8 120.9 . .
C9 C8 H8 120.9 . .
C8 C9 C4 122.0(2) . .
C8 C9 C1 128.8(2) . .
C4 C9 C1 109.2(2) . .
O1 C10 O2A 118.7(3) . .
O1 C10 O2B 118.3(3) . .
O2A C10 O2B 53.4(3) . .
O1 C10 C2 121.3(3) . .
O2A C10 C2 114.9(3) . .
O2B C10 C2 111.7(4) . .
C10 O1 C11B 122.5(4) . .
C10 O2A C11A 121.4(4) . .
O2A C11A C12A 104.5(5) . .
O2A C11A H11A 110.9 . .
C12A C11A H11A 110.8 . .
O2A C11A H11B 110.8 . .
C12A C11A H11B 110.8 . .
H11A C11A H11B 108.9 . .
C1M O1M C1M 180.0(8) 2_656 .
C1M O1M H1M 67.5 2_656 .
C1M O1M H1M 112.5 . .
O1 C11B C12B 124.8(5) . .
O1 C11B H11C 106.9 . .
C12B C11B H11C 103.9 . .
O1 C11B H11D 108.6 . .
C12B C11B H11D 105.5 . .
H11C C11B H11D 105.6 . .
C11B C12B C11B 180.0(9) . 2_755
C11B C12B H12D 109.9 . .
C11B C12B H12D 70.1 2_755 .
C11B C12B H12E 109.6 . .
C11B C12B H12E 70.4 2_755 .
H12D C12B H12E 109.5 . .
C11B C12B H12F 108.8 . .
C11B C12B H12F 71.2 2_755 .
H12D C12B H12F 109.5 . .
H12E C12B H12F 109.5 . .
O2M C2M H2M1 109.6 . .
O2M C2M H2M2 109.4 . .
H2M1 C2M H2M2 109.5 . .
O2M C2M H2M3 109.4 . .
H2M1 C2M H2M3 109.5 . .
H2M2 C2M H2M3 109.5 . .
C2M O2M H2M 109.7 . .
C5 O3 C13 118.0(2) . .
O3 C13 H13A 109.5 . .
O3 C13 H13B 109.5 . .
H13A C13 H13B 109.5 . .
O3 C13 H13C 109.5 . .
H13A C13 H13C 109.5 . .
H13B C13 H13C 109.5 . .
C7 O4 C14 118.2(2) . .
O4 C14 H14A 109.5 . .
O4 C14 H14B 109.5 . .
H14A C14 H14B 109.5 . .
O4 C14 H14C 109.5 . .
H14A C14 H14C 109.5 . .
H14B C14 H14C 109.5 . .
C16 C15 C1 116.2(2) . .
C16 C15 H15A 108.2 . .
C1 C15 H15A 108.2 . .
C16 C15 H15B 108.2 . .
C1 C15 H15B 108.2 . .
H15A C15 H15B 107.4 . .
C17 C16 C15 111.2(2) . .
C17 C16 H16A 109.4 . .
C15 C16 H16A 109.4 . .
C17 C16 H16B 109.4 . .
C15 C16 H16B 109.4 . .
H16A C16 H16B 108.0 . .
C18 C17 C25 108.3(2) . .
C18 C17 C16 133.4(2) . .
C25 C17 C16 118.3(2) . .
C17 C18 C26 129.3(2) . .
C17 C18 C19 111.2(2) . .
C26 C18 C19 119.5(2) . .
C18 C19 C20 101.63(18) . .
C18 C19 C1" 111.97(19) . .
C20 C19 C1" 111.0(2) . .
C18 C19 H19 110.7 . .
C20 C19 H19 110.7 . .
C1" C19 H19 110.7 . .
C21 C20 C25 119.1(2) . .
C21 C20 C19 131.8(2) . .
C25 C20 C19 109.0(2) . .
C20 C21 O7 117.1(2) . .
C20 C21 C22 119.4(2) . .
O7 C21 C22 123.5(2) . .
C23 C22 C21 120.6(2) . .
C23 C22 H22 119.7 . .
C21 C22 H22 119.7 . .
O8 C23 C22 123.0(2) . .
O8 C23 C24 115.6(2) . .
C22 C23 C24 121.4(2) . .
C23 C24 C25 115.5(2) . .
C23 C24 C1 126.6(2) . .
C25 C24 C1 117.8(2) . .
C20 C25 C24 124.0(2) . .
C20 C25 C17 109.6(2) . .
C24 C25 C17 126.5(2) . .
O5 C26 O6 123.3(2) . .
O5 C26 C18 123.8(3) . .
O6 C26 C18 113.0(2) . .
C26 O6 C27 116.5(2) . .
O6 C27 C28 107.8(3) . .
O6 C27 H27A 110.2 . .
C28 C27 H27A 110.2 . .
O6 C27 H27B 110.2 . .
C28 C27 H27B 110.2 . .
H27A C27 H27B 108.5 . .
C27 C28 H28A 109.5 . .
C27 C28 H28B 109.5 . .
H28A C28 H28B 109.5 . .
C27 C28 H28C 109.5 . .
H28A C28 H28C 109.5 . .
H28B C28 H28C 109.5 . .
C21 O7 C29 119.9(2) . .
O7 C29 H29A 109.5 . .
O7 C29 H29B 109.5 . .
H29A C29 H29B 109.5 . .
O7 C29 H29C 109.5 . .
H29A C29 H29C 109.5 . .
H29B C29 H29C 109.5 . .
O8 C30 H30A 109.5 . .
O8 C30 H30B 109.5 . .
H30A C30 H30B 109.5 . .
O8 C30 H30C 109.5 . .
H30A C30 H30C 109.5 . .
H30B C30 H30C 109.5 . .
C23 O8 C30 119.7(2) . .
C6' C1' C2' 118.3(3) . .
C6' C1' C3 119.1(3) . .
C2' C1' C3 122.5(3) . .
C1' C2' C3' 121.6(3) . .
C1' C2' H2' 119.2 . .
C3' C2' H2' 119.2 . .
C4' C3' C2' 119.9(3) . .
C4' C3' H3' 120.0 . .
C2' C3' H3' 120.0 . .
C3' C4' C5' 119.6(3) . .
C3' C4' H4' 120.2 . .
C5' C4' H4' 120.2 . .
C4' C5' C6' 120.4(4) . .
C4' C5' H5' 119.8 . .
C6' C5' H5' 119.8 . .
C1' C6' C5' 120.2(3) . .
C1' C6' H6' 119.9 . .
C5' C6' H6' 119.9 . .
C2" C1" C6" 117.8(3) . .
C2" C1" C19 122.1(3) . .
C6" C1" C19 120.2(2) . .
C1" C2" C3" 120.9(3) . .
C1" C2" H2" 119.5 . .
C3" C2" H2" 119.6 . .
C4" C3" C2" 120.1(3) . .
C4" C3" H3" 120.0 . .
C2" C3" H3" 119.9 . .
C5" C4" C3" 120.0(3) . .
C5" C4" H4" 120.0 . .
C3" C4" H4" 120.0 . .
C4" C5" C6" 120.0(3) . .
C4" C5" H5" 120.0 . .
C6" C5" H5" 120.0 . .
C5" C6" C1" 121.3(3) . .
C5" C6" H6" 119.3 . .
C1" C6" H6" 119.3 . .

loop_
_geom_bond_atom_site_label_1
_geom_bond_atom_site_label_2
_geom_bond_distance
_geom_bond_site_symmetry_2
C1 C2 1.517(3) .
C1 C9 1.526(3) .
C1 C24 1.526(3) .
C1 C15 1.559(3) .
C2 C3 1.354(3) .
C2 C10 1.469(4) .
C3 C4 1.466(3) .
C3 C1' 1.491(3) .
C4 C9 1.385(3) .
C4 C5 1.411(3) .
C5 O3 1.365(3) .
C5 C6 1.374(3) .
C6 C7 1.399(3) .
C6 H6 0.9300 .
C7 O4 1.366(3) .
C7 C8 1.377(3) .
C8 C9 1.381(3) .
C8 H8 0.9300 .
C10 O1 1.230(3) .
C10 O2A 1.351(4) .
C10 O2B 1.413(6) .
O1 C11B 1.466(6) .
O2A C11A 1.447(6) .
C11A C12A 1.515(7) .
C11A H11A 0.9700 .
C11A H11B 0.9700 .
C12A H12A 0.9600 .
C12A H12B 0.9600 .
C12A H12C 0.9600 .
C1M O1M 1.461(10) .
C1M H1M1 0.9600 .
C1M H1M2 0.9600 .
C1M H1M3 0.9600 .
O1M C1M 1.461(10) 2_656
O1M H1M 0.7818 .
C11B C12B 1.711(8) .
C11B H11C 0.9700 .
C11B H11D 0.9700 .
C12B C11B 1.711(8) 2_755
C12B H12D 0.9600 .
C12B H12E 0.9600 .
C12B H12F 0.9600 .
C2M O2M 1.511(9) .
C2M H2M1 0.9600 .
C2M H2M2 0.9600 .
C2M H2M3 0.9600 .
O2M H2M 0.8208 .
O3 C13 1.421(3) .
C13 H13A 0.9600 .
C13 H13B 0.9600 .
C13 H13C 0.9600 .
O4 C14 1.417(3) .
C14 H14A 0.9600 .
C14 H14B 0.9600 .
C14 H14C 0.9600 .
C15 C16 1.525(3) .
C15 H15A 0.9700 .
C15 H15B 0.9700 .
C16 C17 1.495(3) .
C16 H16A 0.9700 .
C16 H16B 0.9700 .
C17 C18 1.352(3) .
C17 C25 1.455(3) .
C18 C26 1.467(3) .
C18 C19 1.512(3) .
C19 C20 1.511(3) .
C19 C1" 1.540(4) .
C19 H19 0.9800 .
C20 C21 1.365(3) .
C20 C25 1.383(3) .
C21 O7 1.371(3) .
C21 C22 1.396(3) .
C22 C23 1.392(3) .
C22 H22 0.9300 .
C23 O8 1.365(3) .
C23 C24 1.397(3) .
C24 C25 1.400(3) .
C26 O5 1.206(3) .
C26 O6 1.336(3) .
O6 C27 1.451(3) .
C27 C28 1.476(4) .
C27 H27A 0.9700 .
C27 H27B 0.9700 .
C28 H28A 0.9600 .
C28 H28B 0.9600 .
C28 H28C 0.9600 .
O7 C29 1.421(3) .
C29 H29A 0.9600 .
C29 H29B 0.9600 .
C29 H29C 0.9600 .
C30 O8 1.418(3) .
C30 H30A 0.9600 .
C30 H30B 0.9600 .
C30 H30C 0.9600 .
C1' C6' 1.345(4) .
C1' C2' 1.359(4) .
C2' C3' 1.372(4) .
C2' H2' 0.9300 .
C3' C4' 1.338(4) .
C3' H3' 0.9300 .
C4' C5' 1.352(5) .
C4' H4' 0.9300 .
C5' C6' 1.391(4) .
C5' H5' 0.9300 .
C6' H6' 0.9300 .
C1" C2" 1.372(4) .
C1" C6" 1.390(3) .
C2" C3" 1.383(4) .
C2" H2" 0.9300 .
C3" C4" 1.376(5) .
C3" H3" 0.9300 .
C4" C5" 1.354(4) .
C4" H4" 0.9300 .
C5" C6" 1.379(4) .
C5" H5" 0.9300 .
C6" H6" 0.9300 .

loop_
_geom_torsion_atom_site_label_1
_geom_torsion_atom_site_label_2
_geom_torsion_atom_site_label_3
_geom_torsion_atom_site_label_4
_geom_torsion
_geom_torsion_site_symmetry_4
C9 C1 C2 C3 -5.6(3) .
C24 C1 C2 C3 -126.5(2) .
C15 C1 C2 C3 109.9(2) .
C9 C1 C2 C10 174.9(3) .
C24 C1 C2 C10 53.9(4) .
C15 C1 C2 C10 -69.6(3) .
C10 C2 C3 C4 -178.3(3) .
C1 C2 C3 C4 2.2(3) .
C10 C2 C3 C1' -2.9(5) .
C1 C2 C3 C1' 177.5(2) .
C2 C3 C4 C9 2.6(3) .
C1' C3 C4 C9 -172.8(2) .
C2 C3 C4 C5 -178.9(3) .
C1' C3 C4 C5 5.7(4) .
C9 C4 C5 O3 -177.2(2) .
C3 C4 C5 O3 4.4(4) .
C9 C4 C5 C6 3.5(4) .
C3 C4 C5 C6 -174.9(2) .
O3 C5 C6 C7 -178.7(2) .
C4 C5 C6 C7 0.6(4) .
C5 C6 C7 O4 176.6(2) .
C5 C6 C7 C8 -3.3(4) .
O4 C7 C8 C9 -178.0(2) .
C6 C7 C8 C9 1.8(4) .
C7 C8 C9 C4 2.3(4) .
C7 C8 C9 C1 -177.8(2) .
C5 C4 C9 C8 -5.0(4) .
C3 C4 C9 C8 173.7(2) .
C5 C4 C9 C1 175.1(2) .
C3 C4 C9 C1 -6.2(3) .
C2 C1 C9 C8 -172.9(2) .
C24 C1 C9 C8 -48.0(3) .
C15 C1 C9 C8 73.6(3) .
C2 C1 C9 C4 7.0(3) .
C24 C1 C9 C4 132.0(2) .
C15 C1 C9 C4 -106.4(2) .
C3 C2 C10 O1 -176.6(3) .
C1 C2 C10 O1 2.9(5) .
C3 C2 C10 O2A -22.2(6) .
C1 C2 C10 O2A 157.3(4) .
C3 C2 C10 O2B 36.3(6) .
C1 C2 C10 O2B -144.2(4) .
O2A C10 O1 C11B 53.9(6) .
O2B C10 O1 C11B -7.6(7) .
C2 C10 O1 C11B -152.7(4) .
O1 C10 O2A C11A -17.4(8) .
O2B C10 O2A C11A 88.1(6) .
C2 C10 O2A C11A -172.5(5) .
C10 O2A C11A C12A -174.7(8) .
C10 O1 C11B C12B 96.4(6) .
O1 C11B C12B C11B -69(100) 2_755
C6 C5 O3 C13 -2.2(4) .
C4 C5 O3 C13 178.4(2) .
C8 C7 O4 C14 10.4(4) .
C6 C7 O4 C14 -169.5(3) .
C2 C1 C15 C16 179.58(19) .
C9 C1 C15 C16 -71.1(3) .
C24 C1 C15 C16 51.5(3) .
C1 C15 C16 C17 -48.6(3) .
C15 C16 C17 C18 -160.7(2) .
C15 C16 C17 C25 22.0(3) .
C25 C17 C18 C26 -179.4(2) .
C16 C17 C18 C26 3.0(4) .
C25 C17 C18 C19 2.0(3) .
C16 C17 C18 C19 -175.5(2) .
C17 C18 C19 C20 -4.3(2) .
C26 C18 C19 C20 177.02(19) .
C17 C18 C19 C1" 114.2(2) .
C26 C18 C19 C1" -64.5(3) .
C18 C19 C20 C21 -177.9(2) .
C1" C19 C20 C21 62.9(3) .
C18 C19 C20 C25 5.0(2) .
C1" C19 C20 C25 -114.2(2) .
C25 C20 C21 O7 -179.1(2) .
C19 C20 C21 O7 4.1(4) .
C25 C20 C21 C22 1.6(3) .
C19 C20 C21 C22 -175.2(2) .
C20 C21 C22 C23 -0.5(4) .
O7 C21 C22 C23 -179.8(2) .
C21 C22 C23 O8 177.9(2) .
C21 C22 C23 C24 -0.6(4) .
O8 C23 C24 C25 -178.1(2) .
C22 C23 C24 C25 0.5(3) .
O8 C23 C24 C1 -2.2(3) .
C22 C23 C24 C1 176.5(2) .
C2 C1 C24 C23 33.6(3) .
C9 C1 C24 C23 -81.8(3) .
C15 C1 C24 C23 156.2(2) .
C2 C1 C24 C25 -150.6(2) .
C9 C1 C24 C25 94.0(2) .
C15 C1 C24 C25 -28.0(3) .
C21 C20 C25 C24 -1.8(3) .
C19 C20 C25 C24 175.8(2) .
C21 C20 C25 C17 178.3(2) .
C19 C20 C25 C17 -4.2(2) .
C23 C24 C25 C20 0.6(3) .
C1 C24 C25 C20 -175.6(2) .
C23 C24 C25 C17 -179.4(2) .
C1 C24 C25 C17 4.3(3) .
C18 C17 C25 C20 1.4(3) .
C16 C17 C25 C20 179.4(2) .
C18 C17 C25 C24 -178.6(2) .
C16 C17 C25 C24 -0.6(3) .
C17 C18 C26 O5 174.5(3) .
C19 C18 C26 O5 -7.1(3) .
C17 C18 C26 O6 -6.1(3) .
C19 C18 C26 O6 172.3(2) .
O5 C26 O6 C27 -0.9(3) .
C18 C26 O6 C27 179.7(2) .
C26 O6 C27 C28 -178.0(3) .
C20 C21 O7 C29 -172.4(2) .
C22 C21 O7 C29 6.9(4) .
C22 C23 O8 C30 8.3(4) .
C24 C23 O8 C30 -173.1(2) .
C2 C3 C1' C6' -95.0(4) .
C4 C3 C1' C6' 79.5(4) .
C2 C3 C1' C2' 82.8(4) .
C4 C3 C1' C2' -102.6(3) .
C6' C1' C2' C3' 0.5(4) .
C3 C1' C2' C3' -177.4(2) .
C1' C2' C3' C4' 0.4(5) .
C2' C3' C4' C5' -1.5(6) .
C3' C4' C5' C6' 1.8(7) .
C2' C1' C6' C5' -0.2(6) .
C3 C1' C6' C5' 177.7(4) .
C4' C5' C6' C1' -0.9(7) .
C18 C19 C1" C2" 137.4(3) .
C20 C19 C1" C2" -109.8(3) .
C18 C19 C1" C6" -44.1(3) .
C20 C19 C1" C6" 68.7(3) .
C6" C1" C2" C3" -0.1(5) .
C19 C1" C2" C3" 178.4(3) .
C1" C2" C3" C4" 0.4(5) .
C2" C3" C4" C5" -0.7(6) .
C3" C4" C5" C6" 0.7(5) .
C4" C5" C6" C1" -0.5(5) .
C2" C1" C6" C5" 0.2(4) .
C19 C1" C6" C5" -178.4(2) .
